data_1528229
loop_
_publ_author_name
'Yamzin, I.I.'
'Leciejewicz, J.'

_publ_section_title
;
 A neutron-diffraction study of the Y-type hexagonal ferrites Ba2 Zn2 Fe12
 O22 and Ba2 Zn0.3 C01.7 Fe12 O22
;
_journal_name_full Kristallografiya
_journal_page_first 280
_journal_page_last 286
_journal_volume 15
_journal_year 1970
_chemical_formula_sum 'Ba2 Fe12 O22 Zn2'
_chemical_name_systematic 'Ba2 Zn2 Fe12 O22'
_space_group_IT_number 166
_symmetry_space_group_name_Hall '-R 3 2"'
_symmetry_space_group_name_H-M 'R -3 m :H'
_cell_angle_alpha 90
_cell_angle_beta 90
_cell_angle_gamma 120
_cell_formula_units_Z 3
_cell_length_a 5.9
_cell_length_b 5.9
_cell_length_c 43.5
_cell_volume 1311.366
_citation_journal_id_ASTM KRISAJ
_cod_data_source_file Yamzin_KRISAJ_1970_1887.cif
_cod_data_source_block Ba2Fe12O22Zn2
_cod_database_code 1528229

loop_
_symmetry_equiv_pos_as_xyz
x,y,z
-y,x-y,z
-x+y,-x,z
y,x,-z
-x,-x+y,-z
x-y,-y,-z
-x,-y,-z
y,-x+y,-z
x-y,x,-z
-y,-x,z
x,x-y,z
-x+y,y,z
x+2/3,y+1/3,z+1/3
-y+2/3,x-y+1/3,z+1/3
-x+y+2/3,-x+1/3,z+1/3
y+2/3,x+1/3,-z+1/3
-x+2/3,-x+y+1/3,-z+1/3
x-y+2/3,-y+1/3,-z+1/3
-x+2/3,-y+1/3,-z+1/3
y+2/3,-x+y+1/3,-z+1/3
x-y+2/3,x+1/3,-z+1/3
-y+2/3,-x+1/3,z+1/3
x+2/3,x-y+1/3,z+1/3
-x+y+2/3,y+1/3,z+1/3
x+1/3,y+2/3,z+2/3
-y+1/3,x-y+2/3,z+2/3
-x+y+1/3,-x+2/3,z+2/3
y+1/3,x+2/3,-z+2/3
-x+1/3,-x+y+2/3,-z+2/3
x-y+1/3,-y+2/3,-z+2/3
-x+1/3,-y+2/3,-z+2/3
y+1/3,-x+y+2/3,-z+2/3
x-y+1/3,x+2/3,-z+2/3
-y+1/3,-x+2/3,z+2/3
x+1/3,x-y+2/3,z+2/3
-x+y+1/3,y+2/3,z+2/3

loop_
_atom_site_label
_atom_site_type_symbol
_atom_site_fract_x
_atom_site_fract_y
_atom_site_fract_z
_atom_site_occupancy
_atom_site_U_iso_or_equiv
Zn2 Zn+2 0 0 0.152 0.5 0.0
Zn1 Zn+2 0.3333 0.6667 0.0428 0.5 0.0
Fe4 Fe+3 0.496 -0.496 0.11 1 0.0
O1 O-2 0.15 -0.15 0.025 1 0.0
Fe5 Fe+3 0 0 0.152 0.5 0.0
Fe2 Fe+3 0.3333 0.6667 0.0428 0.5 0.0
O5 O-2 0.178 -0.178 0.138 1 0.0
Fe1 Fe+3 0 0 0 1 0.0
Fe6 Fe+3 0.3333 0.6667 0.1667 1 0.0
Fe3 Fe+3 0 0 0.0656 1 0.0
Ba1 Ba+2 0.6667 0.3333 0.0336 1 0.0
O3 O-2 -0.18 0.18 0.086 1 0.0
O4 O-2 0.6667 0.3333 0.136 1 0.0
O2 O-2 0.3333 0.6667 0.084 1 0.0
